data_7153106
loop_
_publ_author_name
'Glawar, Andreas F. G.'
'Jenkinson, Sarah F.'
'Newberry, Scott J.'
'Thompson, Amber L.'
'Nakagawa, Shinpei'
'Yoshihara, Akihide'
'Akimitsu, Kazuya'
'Izumori, Ken'
'Butters, Terry D.'
'Kato, Atsushi'
'Fleet, George W. J.'

_publ_section_title
;
 An approach to 8 stereoisomers of homonojirimycin from d-glucose via
 kinetic &amp; thermodynamic azido-\g-lactones.
;
_journal_issue 40
_journal_name_full 'Organic &amp; biomolecular chemistry'
_journal_page_first 6886
_journal_page_last 6899
_journal_paper_doi 10.1039/c3ob41334a
_journal_volume 11
_journal_year 2013
_chemical_absolute_configuration syn
_chemical_compound_source 'total synthesis'
_chemical_formula_moiety 'C13 H18 N3 O6'
_chemical_formula_sum 'C13 H18 N3 O6'
_chemical_formula_weight 312.30
_space_group_IT_number 18
_symmetry_cell_setting orthorhombic
_symmetry_space_group_name_Hall 'P 2bc 2'
_symmetry_space_group_name_H-M 'P 2 21 21'
_atom_sites_solution_hydrogens difmap
_atom_sites_solution_primary direct
_cell_angle_alpha 90
_cell_angle_beta 90
_cell_angle_gamma 90
_cell_formula_units_Z 4
_cell_length_a 6.17130(10)
_cell_length_b 12.5187(3)
_cell_length_c 19.7716(5)
_cell_measurement_reflns_used 1934
_cell_measurement_temperature 150
_cell_measurement_theta_max 27
_cell_measurement_theta_min 5
_cell_volume 1527.49(6)
_computing_cell_refinement 'DENZO/SCALEPACK (Otwinowski & Minor, 1997)'
_computing_data_collection 'COLLECT (Nonius, 2001).'
_computing_data_reduction 'DENZO/SCALEPACK '
_computing_molecular_graphics 'CAMERON (Watkin et al., 1996)'
_computing_publication_material 'CRYSTALS '
_computing_structure_refinement 'CRYSTALS (Betteridge et al., 2003)'
_computing_structure_solution 'SIR92 (Altomare et al., 1994)'
_diffrn_ambient_temperature 150
_diffrn_measured_fraction_theta_full 0.988
_diffrn_measured_fraction_theta_max 0.986
_diffrn_measurement_device Area
_diffrn_measurement_device_type 'Nonius KappaCCD'
_diffrn_measurement_method \w
_diffrn_radiation_monochromator graphite
_diffrn_radiation_type 'Mo K\a'
_diffrn_radiation_wavelength 0.71073
_diffrn_reflns_av_R_equivalents 0.030
_diffrn_reflns_limit_h_max 8
_diffrn_reflns_limit_h_min -7
_diffrn_reflns_limit_k_max 16
_diffrn_reflns_limit_k_min -16
_diffrn_reflns_limit_l_max 25
_diffrn_reflns_limit_l_min -24
_diffrn_reflns_number 3392
_diffrn_reflns_theta_full 26.917
_diffrn_reflns_theta_max 27.466
_diffrn_reflns_theta_min 5.256
_diffrn_standards_number 0
_exptl_absorpt_coefficient_mu 0.109
_exptl_absorpt_correction_T_max 0.99
_exptl_absorpt_correction_T_min 0.98
_exptl_absorpt_correction_type multi-scan
_exptl_absorpt_process_details '(DENZO/SCALEPACK; Otwinowski & Minor, 1997)'
_exptl_crystal_colour colourless
_exptl_crystal_density_diffrn 1.358
_exptl_crystal_density_method 'not measured'
_exptl_crystal_description lath
_exptl_crystal_F_000 660
_exptl_crystal_size_max 0.600
_exptl_crystal_size_mid 0.150
_exptl_crystal_size_min 0.070
_refine_diff_density_max 0.31
_refine_diff_density_min -0.39
_refine_ls_extinction_coef 15.448
_refine_ls_extinction_method 'Larson (1970), Equation 22'
_refine_ls_goodness_of_fit_ref 0.9854
_refine_ls_hydrogen_treatment constr
_refine_ls_matrix_type full
_refine_ls_number_parameters 216
_refine_ls_number_reflns 1992
_refine_ls_number_restraints 378
_refine_ls_R_factor_all 0.0579
_refine_ls_R_factor_gt 0.0395
_refine_ls_shift/su_max 0.0005570
_refine_ls_shift/su_mean 0.0000484
_refine_ls_structure_factor_coef Fsqd
_refine_ls_weighting_details
;
Method, part 1, Chebychev polynomial, (Watkin, 1994, Prince, 1982)
[weight] = 1.0/[A\~0\~*T\~0\~(x)+A\~1\~*T\~1\~(x) ... +A\~n-1\~]*T\~n-1\~(x)]
where A\~i\~ are the Chebychev coefficients listed below and x= Fcalc/Fmax
Method = Robust Weighting (Prince, 1982)
W = [weight] * [1-(deltaF/6*sigmaF)\^2\^]\^2\^
A\~i\~ are:
22.1 35.1 22.0 9.89 2.48
;
_refine_ls_weighting_scheme calc
_refine_ls_wR_factor_all 0.1036
_refine_ls_wR_factor_gt 0.0853
_refine_ls_wR_factor_ref 0.1036
_reflns_limit_h_max 8
_reflns_limit_h_min 0
_reflns_limit_k_max 16
_reflns_limit_k_min 0
_reflns_limit_l_max 25
_reflns_limit_l_min 0
_reflns_number_gt 1562
_reflns_number_total 2005
_reflns_threshold_expression I>2.0\s(I)
_oxford_diffrn_Wilson_B_factor 2.78
_oxford_diffrn_Wilson_scale 2.62
_oxford_refine_ls_r_factor_ref 0.0579
_oxford_refine_ls_scale 0.620(2)
_oxford_reflns_number_all 1992
_oxford_reflns_threshold_expression_ref I>-10.0\s(I)
_cod_data_source_file c3ob41334a.txt
_cod_data_source_block 1Gulo
_cod_depositor_comments
;
The following automatic conversions were performed:

'_symmetry_cell_setting' value 'Orthorhombic' changed to
'orthorhombic' according to
/home/saulius/struct/CIF-dictionaries/cif_core.dic dictionary named
'cif_core.dic' version 2.4.2 from
2011-04-26.

'_atom_sites_solution_primary' value 'Direct' changed to
'direct' according to
/home/saulius/struct/CIF-dictionaries/cif_core.dic dictionary named
'cif_core.dic' version 2.4.2 from 2011-04-26.

Automatic conversion script
Id: cif_fix_values 1891 2012-01-12 08:04:46Z andrius 
;
_cod_original_sg_symbol_H-M 'P 2 21 21 '
_cod_database_code 7153106

loop_
_symmetry_equiv_pos_as_xyz
x,y,z
x,-y,-z
-x,y+1/2,-z+1/2
-x,-y+1/2,z+1/2

loop_
_atom_site_label
_atom_site_type_symbol
_atom_site_fract_x
_atom_site_fract_y
_atom_site_fract_z
_atom_site_U_iso_or_equiv
_atom_site_occupancy
_atom_site_adp_type
_atom_site_refinement_flags_posn
_atom_site_refinement_flags_occupancy
_atom_site_disorder_assembly
_atom_site_disorder_group
O1 O 1.0553(3) 0.10258(13) 0.55033(8) 0.0282 1.0000 Uani . . . .
C2 C 0.8273(4) 0.13514(19) 0.54868(12) 0.0252 1.0000 Uani . . . .
C3 C 0.8202(4) 0.22398(18) 0.49603(12) 0.0247 1.0000 Uani . . . .
O4 O 0.9024(3) 0.32126(13) 0.52290(8) 0.0283 1.0000 Uani . . . .
C5 C 0.8045(5) 0.35346(19) 0.58537(12) 0.0305 1.0000 Uani . . . .
O6 O 0.8444(3) 0.27324(13) 0.63521(8) 0.0317 1.0000 Uani . . . .
C7 C 0.7586(4) 0.17106(19) 0.61877(11) 0.0280 1.0000 Uani . . . .
C8 C 0.8337(4) 0.09595(16) 0.67414(10) 0.0321 1.0000 Uani D . . .
O9 O 0.7627(3) -0.00990(12) 0.65862(7) 0.0390 1.0000 Uani D . . .
C10 C 0.6489(3) -0.05399(13) 0.71560(9) 0.0309 0.8382(18) Uani D P 1 1
O11 O 0.6928(4) 0.01613(15) 0.77009(8) 0.0374 0.8382(18) Uani D P 1 1
C12 C 0.7285(6) 0.11931(15) 0.74261(12) 0.0454 0.8382(18) Uani D P 1 1
C13 C 0.7435(7) -0.1612(2) 0.73254(13) 0.0511 0.8382(18) Uani D P 1 1
C14 C 0.4076(7) -0.0577(3) 0.70149(16) 0.0699 0.8382(18) Uani D P 1 1
C15 C 0.5640(5) 0.3761(2) 0.57741(14) 0.0364 1.0000 Uani . . . .
C16 C 0.9290(6) 0.4517(2) 0.60756(15) 0.0430 1.0000 Uani . . . .
C17 C 0.9884(4) 0.18336(19) 0.44616(12) 0.0272 1.0000 Uani . . . .
C18 C 1.1559(4) 0.13572(19) 0.49314(13) 0.0293 1.0000 Uani . . . .
O19 O 1.3476(3) 0.12776(15) 0.48509(10) 0.0381 1.0000 Uani . . . .
N20 N 1.0677(4) 0.25979(17) 0.39597(10) 0.0322 1.0000 Uani . . . .
N21 N 1.2240(4) 0.31487(17) 0.41294(10) 0.0333 1.0000 Uani . . . .
N22 N 1.3682(5) 0.3694(2) 0.41929(14) 0.0536 1.0000 Uani . . . .
C100 C 0.6189(10) -0.0451(3) 0.7077(3) 0.0404(17) 0.1618(18) Uiso D P 1 2
O110 O 0.5771(15) 0.0454(5) 0.7491(4) 0.0404(17) 0.1618(18) Uiso D P 1 2
C120 C 0.7557(16) 0.1133(4) 0.7444(3) 0.0404(17) 0.1618(18) Uiso D P 1 2
C130 C 0.728(2) -0.1286(8) 0.7504(5) 0.0404(17) 0.1618(18) Uiso D P 1 2
C140 C 0.4130(15) -0.0836(10) 0.6754(5) 0.0404(17) 0.1618(18) Uiso D P 1 2
H21 H 0.7415 0.0733 0.5342 0.0291 1.0000 Uiso R . . .
H31 H 0.6766 0.2327 0.4768 0.0289 1.0000 Uiso R . . .
H71 H 0.5979 0.1752 0.6197 0.0341 1.0000 Uiso R . . .
H81 H 0.9928 0.0972 0.6763 0.0391 1.0000 Uiso R . . .
H121 H 0.6996 0.1841 0.7612 0.0477 0.8382(18) Uiso R P 1 1
H131 H 0.6795 -0.1873 0.7735 0.0823 0.8382(18) Uiso R P 1 1
H133 H 0.8980 -0.1584 0.7383 0.0819 0.8382(18) Uiso R P 1 1
H132 H 0.7056 -0.2080 0.6954 0.0819 0.8382(18) Uiso R P 1 1
H141 H 0.3316 -0.0936 0.7376 0.0962 0.8382(18) Uiso R P 1 1
H143 H 0.3558 0.0138 0.6964 0.0959 0.8382(18) Uiso R P 1 1
H142 H 0.3848 -0.0944 0.6593 0.0962 0.8382(18) Uiso R P 1 1
H151 H 0.5032 0.4009 0.6197 0.0538 1.0000 Uiso R . . .
H153 H 0.5452 0.4300 0.5429 0.0538 1.0000 Uiso R . . .
H152 H 0.4916 0.3114 0.5632 0.0539 1.0000 Uiso R . . .
H161 H 0.8722 0.4762 0.6506 0.0640 1.0000 Uiso R . . .
H163 H 1.0816 0.4353 0.6122 0.0640 1.0000 Uiso R . . .
H162 H 0.9126 0.5076 0.5743 0.0637 1.0000 Uiso R . . .
H171 H 0.9228 0.1242 0.4210 0.0318 1.0000 Uiso R . . .
H1303 H 0.6218 -0.1667 0.7764 0.0751 0.1618(18) Uiso R P 1 2
H1302 H 0.8379 -0.1011 0.7801 0.0750 0.1618(18) Uiso R P 1 2
H1301 H 0.7940 -0.1763 0.7184 0.0750 0.1618(18) Uiso R P 1 2
H1401 H 0.3086 -0.0971 0.7104 0.0751 0.1618(18) Uiso R P 1 2
H1402 H 0.3604 -0.0284 0.6461 0.0749 0.1618(18) Uiso R P 1 2
H1403 H 0.4372 -0.1477 0.6497 0.0750 0.1618(18) Uiso R P 1 2
H122 H 0.8133 0.1600 0.7778 0.0597 0.1618(18) Uiso R P 1 2

loop_
_atom_site_aniso_label
_atom_site_aniso_U_11
_atom_site_aniso_U_22
_atom_site_aniso_U_33
_atom_site_aniso_U_23
_atom_site_aniso_U_13
_atom_site_aniso_U_12
O1 0.0287(9) 0.0273(8) 0.0287(8) 0.0027(7) -0.0009(7) 0.0044(8)
C2 0.0236(11) 0.0242(11) 0.0279(11) 0.0003(9) -0.0020(10) -0.0010(10)
C3 0.0253(10) 0.0247(10) 0.0240(10) -0.0011(9) -0.0032(10) -0.0005(10)
O4 0.0341(9) 0.0227(8) 0.0279(8) -0.0013(6) 0.0002(7) -0.0031(8)
C5 0.0442(15) 0.0221(11) 0.0253(11) 0.0006(9) -0.0008(11) -0.0003(11)
O6 0.0443(10) 0.0239(8) 0.0270(8) -0.0007(6) -0.0056(8) -0.0020(8)
C7 0.0311(12) 0.0242(10) 0.0287(11) -0.0012(9) -0.0012(10) -0.0014(11)
C8 0.0438(14) 0.0244(11) 0.0282(11) 0.0018(9) -0.0024(11) -0.0006(12)
O9 0.0653(12) 0.0239(8) 0.0277(8) -0.0002(7) 0.0106(9) 0.0011(10)
C10 0.0356(16) 0.0333(15) 0.0239(13) -0.0005(11) 0.0024(13) -0.0023(14)
O11 0.0556(15) 0.0305(11) 0.0261(10) -0.0006(8) 0.0036(11) 0.0020(11)
C12 0.086(3) 0.0251(14) 0.0248(13) 0.0005(11) 0.0033(17) 0.0020(19)
C13 0.083(3) 0.0304(15) 0.0397(17) 0.0074(14) 0.018(2) 0.004(2)
C14 0.044(2) 0.103(4) 0.062(3) -0.023(2) -0.002(2) -0.003(2)
C15 0.0463(15) 0.0290(13) 0.0339(13) 0.0016(11) 0.0057(13) 0.0072(12)
C16 0.0619(18) 0.0288(13) 0.0382(14) -0.0033(11) -0.0040(15) -0.0085(14)
C17 0.0307(12) 0.0255(11) 0.0253(10) 0.0010(9) 0.0002(10) -0.0046(10)
C18 0.0323(12) 0.0237(11) 0.0319(12) 0.0003(10) -0.0003(11) -0.0022(11)
O19 0.0275(9) 0.0358(10) 0.0508(12) 0.0051(9) 0.0002(9) -0.0021(8)
N20 0.0350(11) 0.0359(11) 0.0258(9) 0.0023(9) -0.0037(10) -0.0067(10)
N21 0.0389(12) 0.0326(11) 0.0282(10) 0.0070(9) -0.0044(10) -0.0028(11)
N22 0.0531(16) 0.0496(14) 0.0582(15) 0.0193(13) -0.0162(14) -0.0215(14)

loop_
_atom_type_symbol
_atom_type_scat_dispersion_real
_atom_type_scat_dispersion_imag
_atom_type_scat_Cromer_Mann_a1
_atom_type_scat_Cromer_Mann_b1
_atom_type_scat_Cromer_Mann_a2
_atom_type_scat_Cromer_Mann_b2
_atom_type_scat_Cromer_Mann_a3
_atom_type_scat_Cromer_Mann_b3
_atom_type_scat_Cromer_Mann_a4
_atom_type_scat_Cromer_Mann_b4
_atom_type_scat_Cromer_Mann_c
_atom_type_scat_source
C 0.0033 0.0016 2.3100 20.8439 1.0200 10.2075 1.5886 0.5687 0.8650 51.6512 0.2156 'International Tables Vol C 4.2.6.8 and 6.1.1.4'
H 0.0000 0.0000 0.4930 10.5109 0.3229 26.1257 0.1402 3.1424 0.0408 57.7998 0.0030 'International Tables Vol C 4.2.6.8 and 6.1.1.4'
N 0.0061 0.0033 12.2126 0.0057 3.1322 9.8933 2.0125 28.9975 1.1663 0.5826 -11.5290 'International Tables Vol C 4.2.6.8 and 6.1.1.4'
O 0.0106 0.0060 3.0485 13.2771 2.2868 5.7011 1.5463 0.3239 0.8670 32.9089 0.2508 'International Tables Vol C 4.2.6.8 and 6.1.1.4'

loop_
_geom_angle_atom_site_label_1
_geom_angle_atom_site_label_2
_geom_angle_atom_site_label_3
_geom_angle
_geom_angle_publ_flag
C2 O1 C18 109.63(18) no
O1 C2 C3 104.25(18) no
O1 C2 C7 109.31(19) no
C3 C2 C7 113.54(19) no
O1 C2 H21 107.8 no
C3 C2 H21 111.1 no
C7 C2 H21 110.5 no
C2 C3 O4 111.06(18) no
C2 C3 C17 100.32(19) no
O4 C3 C17 106.57(18) no
C2 C3 H31 112.1 no
O4 C3 H31 112.1 no
C17 C3 H31 114.0 no
C3 O4 C5 114.35(18) no
O4 C5 O6 108.91(18) no
O4 C5 C15 112.0(2) no
O6 C5 C15 111.8(2) no
O4 C5 C16 105.3(2) no
O6 C5 C16 106.5(2) no
C15 C5 C16 112.0(2) no
C5 O6 C7 114.23(17) no
C2 C7 O6 111.8(2) no
C2 C7 C8 112.97(19) no
O6 C7 C8 106.19(18) no
C2 C7 H71 108.1 no
O6 C7 H71 108.8 no
C8 C7 H71 108.9 no
C7 C8 O9 109.06(18) no
C7 C8 C12 113.01(19) no
O9 C8 C12 103.72(8) no
C7 C8 H81 109.1 no
O9 C8 H81 109.3 no
C12 C8 H81 112.5 no
C7 C8 O9 109.06(18) no
C7 C8 C120 119.0(4) no
O9 C8 C120 103.70(9) no
C7 C8 H81 109.1 no
O9 C8 H81 109.3 no
C120 C8 H81 106.3 no
C8 O9 C10 109.72(7) no
C8 O9 C100 109.94(9) no
O9 C10 O11 105.34(7) no
O9 C10 C13 109.12(8) no
O11 C10 C13 108.05(8) no
O9 C10 C14 110.34(8) no
O11 C10 C14 110.33(8) no
C13 C10 C14 113.32(8) no
C10 O11 C12 107.63(8) no
C8 C12 O11 103.35(8) no
C8 C12 H121 127.8 no
O11 C12 H121 128.9 no
C10 C13 H131 109.4 no
C10 C13 H133 112.4 no
H131 C13 H133 108.7 no
C10 C13 H132 106.1 no
H131 C13 H132 109.5 no
H133 C13 H132 110.6 no
C10 C14 H141 110.8 no
C10 C14 H143 108.6 no
H141 C14 H143 110.6 no
C10 C14 H142 108.5 no
H141 C14 H142 110.3 no
H143 C14 H142 107.9 no
C5 C15 H151 110.5 no
C5 C15 H153 108.7 no
H151 C15 H153 109.8 no
C5 C15 H152 109.0 no
H151 C15 H152 109.9 no
H153 C15 H152 108.9 no
C5 C16 H161 109.1 no
C5 C16 H163 110.4 no
H161 C16 H163 109.6 no
C5 C16 H162 109.7 no
H161 C16 H162 109.3 no
H163 C16 H162 108.6 no
C3 C17 C18 101.56(19) no
C3 C17 N20 116.7(2) no
C18 C17 N20 116.5(2) no
C3 C17 H171 107.5 no
C18 C17 H171 107.2 no
N20 C17 H171 106.8 no
C17 C18 O1 108.7(2) no
C17 C18 O19 128.8(2) no
O1 C18 O19 122.5(2) no
C17 N20 N21 116.3(2) no
N20 N21 N22 170.4(3) no
O9 C100 O110 105.42(8) no
O9 C100 C130 109.05(8) no
O110 C100 C130 108.12(8) no
O9 C100 C140 110.29(8) no
O110 C100 C140 110.34(8) no
C130 C100 C140 113.30(8) no
C100 O110 C120 107.67(9) no
C8 C120 O110 103.29(9) no
C8 C120 H122 128.2 no
O110 C120 H122 128.5 no
C100 C130 H1303 109.8 no
C100 C130 H1302 114.2 no
H1303 C130 H1302 109.4 no
C100 C130 H1301 104.6 no
H1303 C130 H1301 109.5 no
H1302 C130 H1301 109.2 no
C100 C140 H1401 108.5 no
C100 C140 H1402 108.2 no
H1401 C140 H1402 109.6 no
C100 C140 H1403 111.2 no
H1401 C140 H1403 109.8 no
H1402 C140 H1403 109.6 no

loop_
_geom_bond_atom_site_label_1
_geom_bond_atom_site_label_2
_geom_bond_distance
_geom_bond_publ_flag
O1 C2 1.465(3) no
O1 C18 1.355(3) no
C2 C3 1.524(3) no
C2 C7 1.517(3) no
C2 H21 0.981 no
C3 O4 1.422(3) no
C3 C17 1.519(3) no
C3 H31 0.971 no
O4 C5 1.433(3) no
C5 O6 1.428(3) no
C5 C15 1.519(4) no
C5 C16 1.515(4) no
O6 C7 1.422(3) no
C7 C8 1.516(3) no
C7 H71 0.993 no
C8 O9 1.429(2) no
C8 C12 1.530(3) no
C8 H81 0.983 no
C8 O9 1.429(2) no
C8 C120 1.486(6) no
C8 H81 0.983 no
O9 C10 1.438(2) no
O9 C100 1.387(6) no
C10 O11 1.416(2) no
C10 C13 1.501(3) no
C10 C14 1.515(5) no
O11 C12 1.418(3) no
C12 H121 0.909 no
C13 H131 0.959 no
C13 H133 0.961 no
C13 H132 0.969 no
C14 H141 0.965 no
C14 H143 0.955 no
C14 H142 0.963 no
C15 H151 0.967 no
C15 H153 0.967 no
C15 H152 0.967 no
C16 H161 0.970 no
C16 H163 0.968 no
C16 H162 0.966 no
C17 C18 1.512(4) no
C17 N20 1.463(3) no
C17 H171 0.979 no
C18 O19 1.198(3) no
N20 N21 1.232(3) no
N21 N22 1.129(3) no
C100 O110 1.422(6) no
C100 C130 1.504(8) no
C100 C140 1.501(8) no
O110 C120 1.395(6) no
C120 H122 0.952 no
C130 H1303 0.962 no
C130 H1302 0.961 no
C130 H1301 0.960 no
C140 H1401 0.961 no
C140 H1402 0.958 no
C140 H1403 0.962 no

loop_
_geom_hbond_atom_site_label_D
_geom_hbond_atom_site_label_H
_geom_hbond_atom_site_label_A
_geom_hbond_site_symmetry_A
_geom_hbond_angle_DHA
_geom_hbond_distance_DH
_geom_hbond_distance_HA
_geom_hbond_distance_DA
_geom_hbond_publ_flag
C3 H31 O19 1_455 132.62(7) 0.971 2.424 3.163(6) no
C17 H171 O9 2_556 167.36(7) 0.979 2.346 3.308(6) no
